data_7208604
loop_
_publ_author_name
'\<Strukil, Vjekoslav'
'Igrc, Marina D.'
'F\'abi\'an, L\'aszl\'o'
'Eckert-Maksi\'c, Mirjana'
'Childs, Scott L.'
'Reid, David G.'
'Duer, Melinda J.'
'Halasz, Ivan'
'Mottillo, Cristina'
'Fri\<s\<ci\'c, Tomislav'

_publ_section_title
;
 A model for a solvent-free synthetic organic research laboratory:
 click-mechanosynthesis and structural characterization of thioureas
 without bulk solvents
;
_journal_issue 9
_journal_name_full 'Green Chemistry'
_journal_page_first 2462
_journal_paper_doi 10.1039/c2gc35799b
_journal_volume 14
_journal_year 2012
_chemical_formula_moiety 'C15 H16 N2 S1'
_chemical_formula_sum 'C15 H16 N2 S'
_chemical_formula_weight 256.37
_space_group_IT_number 14
_symmetry_cell_setting monoclinic
_symmetry_space_group_name_Hall '-P 2yn'
_symmetry_space_group_name_H-M 'P 1 21/n 1'
_cell_angle_alpha 90
_cell_angle_beta 115.2231(14)
_cell_angle_gamma 90
_cell_formula_units_Z 4
_cell_length_a 12.67213(25)
_cell_length_b 9.79731(27)
_cell_length_c 12.10093(31)
_cell_measurement_temperature 293
_cell_volume 1359.12(6)
_computing_cell_refinement Topas
_computing_data_collection PAnalytical
_computing_data_reduction none
_computing_structure_refinement Topas
_computing_structure_solution 'simulated annealing in DASH and Topas'
_diffrn_ambient_temperature 293
_diffrn_radiation_type 'Cu K\a_1'
_diffrn_radiation_wavelength 1.54059
_exptl_crystal_density_diffrn 1.253
_pd_proc_ls_prof_R_factor 0.0293
_pd_proc_ls_prof_wR_factor 0.0406
_refine_ls_goodness_of_fit_all 0.571
_refine_ls_hydrogen_treatment mixed
_refine_ls_number_parameters 141
_refine_ls_R_Fsqd_factor 0.0123
_refine_ls_shift/su_max <0.01
_refine_ls_structure_factor_coef Fsqd
_cod_data_source_file c2gc35799b.txt
_cod_data_source_block 2m
_cod_original_cell_volume 1359.122(61)
_cod_original_sg_symbol_H-M P21/n
_cod_original_formula_sum 'C15 H16 N2 S1'
_cod_database_code 7208604

loop_
_symmetry_equiv_pos_as_xyz
'-x, -y, -z'
'-x+1/2, y+1/2, -z+1/2'
'x, y, z'
'x+1/2, -y+1/2, z+1/2'

loop_
_atom_site_label
_atom_site_type_symbol
_atom_site_symmetry_multiplicity
_atom_site_fract_x
_atom_site_fract_y
_atom_site_fract_z
_atom_site_occupancy
_atom_site_B_iso_or_equiv
H1 H 4 0.0636(11) 0.3810(11) -0.0594(12) 1 3.76(14)
C2 C 4 0.13982(29) 0.38153(18) 0.01077(36) 1 3.76(14)
C3 C 4 0.19531(25) 0.50705(23) 0.05471(32) 1 3.76(14)
H4 H 4 0.15820(73) 0.5947(11) 0.01660(95) 1 3.76(14)
C5 C 4 0.30140(26) 0.50964(22) 0.15406(32) 1 3.76(14)
H6 H 4 0.34053(74) 0.5979(11) 0.18295(83) 1 3.76(14)
C7 C 4 0.35167(34) 0.38836(22) 0.21197(36) 1 3.76(14)
H8 H 4 0.4281(11) 0.3908(12) 0.2805(10) 1 3.76(14)
C9 C 4 0.29903(22) 0.26517(23) 0.17046(29) 1 3.76(14)
H10 H 4 0.33710(74) 0.1819(12) 0.21139(91) 1 3.76(14)
C11 C 4 0.19148(22) 0.25992(20) 0.07027(28) 1 3.76(14)
N12 N 4 0.13474(18) 0.13322(20) 0.02870(13) 1 3.76(14)
C13 C 4 0.17362(17) 0.02030(19) -0.01726(18) 1 3.76(14)
N14 N 4 0.28642(15) 0.03799(26) -0.00410(23) 1 3.76(14)
S15 S 4 0.11416(21) -0.13397(22) -0.04471(24) 1 3.76(14)
H16 H 4 0.41384(70) -0.2381(12) -0.22501(87) 1 3.76(14)
C17 C 4 0.41613(23) -0.21433(24) -0.14643(18) 1 3.76(14)
C18 C 4 0.35015(24) -0.10507(25) -0.13306(22) 1 3.76(14)
C19 C 4 0.27388(21) -0.02013(26) -0.24468(19) 1 3.76(14)
C20 C 4 0.35935(27) -0.06922(32) -0.01482(20) 1 3.76(14)
C21 C 4 0.42771(21) -0.14855(25) 0.08723(19) 1 3.76(14)
C22 C 4 0.44179(18) -0.10803(22) 0.21405(16) 1 3.76(14)
C23 C 4 0.49295(24) -0.25758(28) 0.07145(18) 1 3.76(14)
H24 H 4 0.54549(74) -0.3116(11) 0.14294(83) 1 3.76(14)
C25 C 4 0.48841(28) -0.28843(30) -0.04498(19) 1 3.76(14)
H26 H 4 0.53303(86) -0.3631(10) -0.05490(78) 1 3.76(14)
H27 H 4 0.29198(79) -0.0400(10) -0.31308(76) 1 3.76(14)
H28 H 4 0.19096(74) -0.0413(11) -0.26958(73) 1 3.76(14)
H29 H 4 0.28657(80) 0.0784(11) -0.22764(77) 1 3.76(14)
H32 H 4 0.38189(76) -0.0451(12) 0.21129(75) 1 3.76(14)
H33 H 4 0.43499(68) -0.1881(13) 0.25935(78) 1 3.76(14)
H34 H 4 0.51870(69) -0.0653(13) 0.26112(72) 1 3.76(14)
H30 H 4 0.31897(68) 0.1293(10) 0.01311(80) 1 3.76(14)
H31 H 4 0.06855(74) 0.1174(10) 0.04447(90) 1 3.76(14)
